data_1515733
loop_
_publ_author_name
'Kuzmanich, Gregory'
'Natarajan, Arunkumar'
'Shi, Yanhui'
'Patrick, Brian O.'
'Scheffer, John R.'
'Garcia-Garibay, Miguel A'

_publ_section_title
;
 Stable radicals during photodecarbonylations of trityl-alkyl ketones
 enable solid state reactions through primary and secondary radical
 centers.
;
_journal_issue 11
_journal_name_full
'Photochemical &amp; photobiological sciences : Official journal of the European Photochemistry Association and the European Society for Photobiology'
_journal_page_first 1731
_journal_page_last 1734
_journal_paper_doi 10.1039/c1pp05240c
_journal_volume 10
_journal_year 2011
_chemical_formula_sum 'C23 H22 O'
_chemical_formula_weight 314.41
_chemical_name_systematic
;
?
;
_space_group_IT_number 41
_symmetry_cell_setting orthorhombic
_symmetry_space_group_name_Hall 'A 2 -2ab'
_symmetry_space_group_name_H-M 'A b a 2'
_atom_sites_solution_hydrogens geom
_atom_sites_solution_primary direct
_atom_sites_solution_secondary difmap
_audit_creation_method SHELXL-97
_cell_angle_alpha 90.00
_cell_angle_beta 90.00
_cell_angle_gamma 90.00
_cell_formula_units_Z 16
_cell_length_a 17.1668(14)
_cell_length_b 25.851(2)
_cell_length_c 16.0760(13)
_cell_measurement_reflns_used 6971
_cell_measurement_temperature 173(2)
_cell_measurement_theta_max 25.02
_cell_measurement_theta_min 2.73
_cell_volume 7134.2(10)
_computing_structure_refinement 'SHELXL-97 (Sheldrick, 1997)'
_diffrn_ambient_temperature 173(2)
_diffrn_measured_fraction_theta_full 0.964
_diffrn_measured_fraction_theta_max 0.964
_diffrn_measurement_device_type 'Rigaku/ADSC CCD'
_diffrn_measurement_method 'area detector'
_diffrn_radiation_monochromator graphite
_diffrn_radiation_source 'fine-focus sealed tube'
_diffrn_radiation_type MoK\a
_diffrn_radiation_wavelength 0.71073
_diffrn_reflns_av_R_equivalents 0.0590
_diffrn_reflns_av_sigmaI/netI 0.0915
_diffrn_reflns_limit_h_max 22
_diffrn_reflns_limit_h_min 0
_diffrn_reflns_limit_k_max 32
_diffrn_reflns_limit_k_min 0
_diffrn_reflns_limit_l_max 20
_diffrn_reflns_limit_l_min -20
_diffrn_reflns_number 7339
_diffrn_reflns_theta_full 27.55
_diffrn_reflns_theta_max 27.55
_diffrn_reflns_theta_min 2.80
_exptl_absorpt_coefficient_mu 0.070
_exptl_absorpt_correction_T_max 0.993
_exptl_absorpt_correction_T_min 0.803
_exptl_absorpt_correction_type multi-scan
_exptl_crystal_colour colourless
_exptl_crystal_density_diffrn 1.171
_exptl_crystal_density_method 'not measured'
_exptl_crystal_description chip
_exptl_crystal_F_000 2688
_exptl_crystal_size_max 0.50
_exptl_crystal_size_mid 0.40
_exptl_crystal_size_min 0.10
_refine_diff_density_max 0.164
_refine_diff_density_min -0.206
_refine_diff_density_rms 0.036
_refine_ls_abs_structure_details 'Flack H D (1983), Acta Cryst. A39, 876-881'
_refine_ls_abs_structure_Flack 2.9(10)
_refine_ls_extinction_method none
_refine_ls_goodness_of_fit_ref 0.825
_refine_ls_hydrogen_treatment constr
_refine_ls_matrix_type full
_refine_ls_number_parameters 437
_refine_ls_number_reflns 7339
_refine_ls_number_restraints 1
_refine_ls_restrained_S_all 0.825
_refine_ls_R_factor_all 0.0747
_refine_ls_R_factor_gt 0.0386
_refine_ls_shift/su_max 0.001
_refine_ls_shift/su_mean 0.000
_refine_ls_structure_factor_coef Fsqd
_refine_ls_weighting_details 'calc w=1/[\s^2^(Fo^2^)+(0.0230P)^2^+0.0000P] where P=(Fo^2^+2Fc^2^)/3'
_refine_ls_weighting_scheme calc
_refine_ls_wR_factor_gt 0.0536
_refine_ls_wR_factor_ref 0.0590
_reflns_number_gt 4895
_reflns_number_total 7339
_reflns_threshold_expression >2sigma(I)
_cod_data_source_file c1pp05240c.txt
_cod_data_source_block 1c
_cod_original_cell_volume 7134.3(10)
_cod_original_sg_symbol_H-M Aba2
_cod_database_code 1515733

loop_
_symmetry_equiv_pos_as_xyz
'x, y, z'
'-x, -y, z'
'-x+1/2, y+1/2, z'
'x+1/2, -y+1/2, z'
'x, y+1/2, z+1/2'
'-x, -y+1/2, z+1/2'
'-x+1/2, y+1, z+1/2'
'x+1/2, -y+1, z+1/2'

loop_
_atom_site_label
_atom_site_type_symbol
_atom_site_fract_x
_atom_site_fract_y
_atom_site_fract_z
_atom_site_U_iso_or_equiv
_atom_site_adp_type
_atom_site_occupancy
_atom_site_symmetry_multiplicity
_atom_site_calc_flag
_atom_site_refinement_flags
C1 C 0.27343(11) 0.17978(7) 0.04746(11) 0.0261(5) Uani 1 1 d .
C2 C 0.27878(9) 0.12544(6) 0.08986(10) 0.0204(4) Uani 1 1 d .
C3 C 0.32078(9) 0.12811(7) 0.17401(11) 0.0210(4) Uani 1 1 d .
C4 C 0.36174(10) 0.08624(7) 0.20660(11) 0.0264(4) Uani 1 1 d .
H4 H 0.3679 0.0558 0.1742 0.032 Uiso 1 1 calc R
C5 C 0.39354(10) 0.08843(9) 0.28566(12) 0.0354(5) Uani 1 1 d .
H5 H 0.4227 0.0600 0.3063 0.042 Uiso 1 1 calc R
C6 C 0.38317(10) 0.13180(9) 0.33485(12) 0.0378(5) Uani 1 1 d .
H6 H 0.4052 0.1333 0.3890 0.045 Uiso 1 1 calc R
C7 C 0.34065(11) 0.17275(8) 0.30461(13) 0.0358(5) Uani 1 1 d .
H7 H 0.3323 0.2024 0.3384 0.043 Uiso 1 1 calc R
C8 C 0.30989(10) 0.17082(7) 0.22487(11) 0.0278(4) Uani 1 1 d .
H8 H 0.2807 0.1994 0.2047 0.033 Uiso 1 1 calc R
C9 C 0.19813(10) 0.10280(7) 0.11063(10) 0.0213(4) Uani 1 1 d .
C10 C 0.18710(10) 0.04963(7) 0.11002(10) 0.0272(5) Uani 1 1 d .
H10 H 0.2275 0.0278 0.0902 0.033 Uiso 1 1 calc R
C11 C 0.11776(10) 0.02786(8) 0.13794(11) 0.0315(5) Uani 1 1 d .
H11 H 0.1110 -0.0086 0.1373 0.038 Uiso 1 1 calc R
C12 C 0.05865(10) 0.05961(8) 0.16667(11) 0.0323(5) Uani 1 1 d .
H12 H 0.0110 0.0450 0.1852 0.039 Uiso 1 1 calc R
C13 C 0.06895(10) 0.11242(8) 0.16835(12) 0.0323(5) Uani 1 1 d .
H13 H 0.0284 0.1342 0.1881 0.039 Uiso 1 1 calc R
C14 C 0.13842(10) 0.13384(7) 0.14131(11) 0.0294(5) Uani 1 1 d .
H14 H 0.1454 0.1703 0.1437 0.035 Uiso 1 1 calc R
C15 C 0.32086(10) 0.09486(6) 0.02077(11) 0.0211(4) Uani 1 1 d .
C16 C 0.27870(10) 0.08144(7) -0.05006(11) 0.0292(5) Uani 1 1 d .
H16 H 0.2242 0.0878 -0.0514 0.035 Uiso 1 1 calc R
C17 C 0.31425(12) 0.05917(8) -0.11841(12) 0.0351(5) Uani 1 1 d .
H17 H 0.2845 0.0510 -0.1665 0.042 Uiso 1 1 calc R
C18 C 0.39367(12) 0.04882(8) -0.11652(13) 0.0354(5) Uani 1 1 d .
H18 H 0.4183 0.0326 -0.1625 0.043 Uiso 1 1 calc R
C19 C 0.43628(11) 0.06236(7) -0.04744(12) 0.0288(5) Uani 1 1 d .
H19 H 0.4906 0.0555 -0.0462 0.035 Uiso 1 1 calc R
C20 C 0.40096(10) 0.08583(7) 0.02041(11) 0.0232(4) Uani 1 1 d .
H20 H 0.4316 0.0958 0.0670 0.028 Uiso 1 1 calc R
C21 C 0.34884(11) 0.21016(7) 0.03736(13) 0.0333(5) Uani 1 1 d .
H21 H 0.3904 0.1932 0.0713 0.040 Uiso 1 1 calc R
C22 C 0.37374(12) 0.20994(8) -0.05419(13) 0.0471(6) Uani 1 1 d .
H22A H 0.3802 0.1742 -0.0731 0.071 Uiso 1 1 calc R
H22B H 0.4232 0.2285 -0.0601 0.071 Uiso 1 1 calc R
H22C H 0.3337 0.2270 -0.0879 0.071 Uiso 1 1 calc R
C23 C 0.33795(13) 0.26590(7) 0.06813(15) 0.0496(6) Uani 1 1 d .
H23A H 0.2956 0.2824 0.0370 0.074 Uiso 1 1 calc R
H23B H 0.3863 0.2854 0.0596 0.074 Uiso 1 1 calc R
H23C H 0.3250 0.2656 0.1275 0.074 Uiso 1 1 calc R
C24 C 0.34785(9) -0.18733(7) 0.23912(10) 0.0204(4) Uani 1 1 d .
C25 C 0.31452(9) -0.13397(6) 0.26851(10) 0.0183(4) Uani 1 1 d .
C26 C 0.23119(9) -0.13925(6) 0.30322(11) 0.0200(4) Uani 1 1 d .
C27 C 0.17426(10) -0.10211(7) 0.28836(11) 0.0280(5) Uani 1 1 d .
H27 H 0.1859 -0.0733 0.2539 0.034 Uiso 1 1 calc R
C28 C 0.10061(11) -0.10667(8) 0.32322(12) 0.0353(5) Uani 1 1 d .
H28 H 0.0623 -0.0812 0.3117 0.042 Uiso 1 1 calc R
C29 C 0.08246(11) -0.14759(8) 0.37412(13) 0.0386(6) Uani 1 1 d .
H29 H 0.0317 -0.1507 0.3970 0.046 Uiso 1 1 calc R
C30 C 0.13883(11) -0.18411(8) 0.39169(12) 0.0346(5) Uani 1 1 d .
H30 H 0.1271 -0.2124 0.4273 0.042 Uiso 1 1 calc R
C31 C 0.21245(10) -0.17943(7) 0.35732(11) 0.0270(5) Uani 1 1 d .
H31 H 0.2512 -0.2043 0.3710 0.032 Uiso 1 1 calc R
C32 C 0.36253(9) -0.10982(7) 0.33913(10) 0.0199(4) Uani 1 1 d .
C33 C 0.35650(10) -0.05703(7) 0.35647(11) 0.0260(4) Uani 1 1 d .
H33 H 0.3248 -0.0357 0.3223 0.031 Uiso 1 1 calc R
C34 C 0.39632(12) -0.03539(8) 0.42303(11) 0.0348(5) Uani 1 1 d .
H34 H 0.3923 0.0007 0.4337 0.042 Uiso 1 1 calc R
C35 C 0.44178(11) -0.06614(8) 0.47380(11) 0.0342(5) Uani 1 1 d .
H35 H 0.4696 -0.0512 0.5189 0.041 Uiso 1 1 calc R
C36 C 0.44676(10) -0.11847(8) 0.45896(11) 0.0309(5) Uani 1 1 d .
H36 H 0.4774 -0.1397 0.4943 0.037 Uiso 1 1 calc R
C37 C 0.40696(10) -0.14024(7) 0.39229(11) 0.0244(4) Uani 1 1 d .
H37 H 0.4102 -0.1765 0.3829 0.029 Uiso 1 1 calc R
C38 C 0.31778(10) -0.10297(6) 0.18658(10) 0.0211(4) Uani 1 1 d .
C39 C 0.26314(11) -0.11341(7) 0.12429(11) 0.0275(5) Uani 1 1 d .
H39 H 0.2214 -0.1365 0.1356 0.033 Uiso 1 1 calc R
C40 C 0.26877(12) -0.09075(7) 0.04657(12) 0.0348(5) Uani 1 1 d .
H40 H 0.2309 -0.0983 0.0052 0.042 Uiso 1 1 calc R
C41 C 0.32948(12) -0.05702(8) 0.02880(12) 0.0379(5) Uani 1 1 d .
H41 H 0.3334 -0.0413 -0.0244 0.046 Uiso 1 1 calc R
C42 C 0.38399(12) -0.04672(7) 0.08960(12) 0.0344(5) Uani 1 1 d .
H42 H 0.4257 -0.0237 0.0779 0.041 Uiso 1 1 calc R
C43 C 0.37880(11) -0.06947(7) 0.16773(11) 0.0263(4) Uani 1 1 d .
H43 H 0.4172 -0.0621 0.2086 0.032 Uiso 1 1 calc R
C44 C 0.43181(9) -0.19027(7) 0.20677(11) 0.0252(4) Uani 1 1 d .
H44 H 0.4601 -0.1576 0.2209 0.030 Uiso 1 1 calc R
C45 C 0.42797(11) -0.19679(8) 0.11173(11) 0.0368(5) Uani 1 1 d .
H45A H 0.4807 -0.2016 0.0897 0.055 Uiso 1 1 calc R
H45B H 0.4046 -0.1658 0.0869 0.055 Uiso 1 1 calc R
H45C H 0.3961 -0.2271 0.0981 0.055 Uiso 1 1 calc R
C46 C 0.47416(10) -0.23662(7) 0.24523(13) 0.0361(5) Uani 1 1 d .
H46A H 0.4816 -0.2306 0.3049 0.054 Uiso 1 1 calc R
H46B H 0.5250 -0.2409 0.2184 0.054 Uiso 1 1 calc R
H46C H 0.4430 -0.2680 0.2370 0.054 Uiso 1 1 calc R
O1 O 0.21345(7) 0.19565(5) 0.01705(8) 0.0366(3) Uani 1 1 d .
O2 O 0.30672(6) -0.22534(4) 0.23481(8) 0.0298(3) Uani 1 1 d .

loop_
_atom_site_aniso_label
_atom_site_aniso_U_11
_atom_site_aniso_U_22
_atom_site_aniso_U_33
_atom_site_aniso_U_23
_atom_site_aniso_U_13
_atom_site_aniso_U_12
C1 0.0272(11) 0.0255(11) 0.0257(11) 0.0014(9) 0.0049(9) 0.0071(9)
C2 0.0193(9) 0.0181(10) 0.0238(10) 0.0026(8) 0.0014(8) 0.0014(8)
C3 0.0161(9) 0.0223(11) 0.0244(10) 0.0027(9) 0.0036(8) -0.0036(8)
C4 0.0271(10) 0.0241(11) 0.0279(11) 0.0041(9) 0.0032(9) 0.0031(9)
C5 0.0262(11) 0.0458(14) 0.0342(12) 0.0165(11) 0.0008(10) 0.0066(10)
C6 0.0270(11) 0.0606(16) 0.0259(12) 0.0034(11) -0.0029(9) -0.0116(11)
C7 0.0352(11) 0.0360(14) 0.0361(13) -0.0096(11) 0.0044(10) -0.0122(10)
C8 0.0260(10) 0.0253(11) 0.0320(12) 0.0014(10) 0.0013(9) -0.0024(9)
C9 0.0178(10) 0.0260(11) 0.0201(10) -0.0002(9) -0.0013(8) -0.0007(8)
C10 0.0258(10) 0.0275(12) 0.0284(11) -0.0017(9) 0.0030(9) 0.0012(9)
C11 0.0345(12) 0.0307(12) 0.0294(11) -0.0061(10) 0.0016(10) -0.0125(10)
C12 0.0199(10) 0.0529(15) 0.0241(10) -0.0048(10) 0.0012(9) -0.0129(10)
C13 0.0211(10) 0.0399(14) 0.0360(12) -0.0035(10) 0.0049(9) 0.0030(9)
C14 0.0265(10) 0.0240(11) 0.0378(12) -0.0002(10) 0.0030(9) 0.0011(9)
C15 0.0238(10) 0.0158(10) 0.0236(10) 0.0074(8) 0.0029(9) 0.0011(8)
C16 0.0266(10) 0.0325(12) 0.0285(11) 0.0075(10) 0.0009(10) 0.0017(9)
C17 0.0421(13) 0.0419(14) 0.0214(11) 0.0010(10) 0.0021(10) -0.0019(11)
C18 0.0448(13) 0.0334(12) 0.0280(12) 0.0038(10) 0.0153(11) 0.0052(10)
C19 0.0277(10) 0.0265(12) 0.0322(11) 0.0106(10) 0.0097(10) 0.0054(9)
C20 0.0252(10) 0.0212(10) 0.0232(10) 0.0076(9) 0.0034(9) -0.0003(8)
C21 0.0279(11) 0.0263(11) 0.0458(13) 0.0138(10) 0.0053(10) 0.0026(9)
C22 0.0485(14) 0.0357(14) 0.0571(15) 0.0214(12) 0.0254(12) 0.0112(11)
C23 0.0592(16) 0.0276(13) 0.0621(16) 0.0098(12) 0.0074(13) -0.0043(11)
C24 0.0222(9) 0.0216(11) 0.0173(10) 0.0023(8) -0.0037(8) -0.0001(9)
C25 0.0197(9) 0.0172(10) 0.0181(9) 0.0029(8) -0.0007(8) -0.0011(8)
C26 0.0210(9) 0.0197(10) 0.0192(10) -0.0042(9) -0.0030(8) -0.0034(8)
C27 0.0306(11) 0.0300(12) 0.0234(11) 0.0025(9) -0.0012(9) 0.0039(9)
C28 0.0251(11) 0.0460(15) 0.0348(12) -0.0058(11) -0.0031(10) 0.0099(10)
C29 0.0261(11) 0.0465(15) 0.0431(14) -0.0141(12) 0.0084(10) -0.0055(11)
C30 0.0398(13) 0.0286(13) 0.0355(12) -0.0014(10) 0.0128(10) -0.0055(11)
C31 0.0282(11) 0.0254(11) 0.0275(11) 0.0026(9) 0.0043(9) 0.0028(9)
C32 0.0197(9) 0.0228(11) 0.0173(10) 0.0006(8) 0.0032(8) -0.0054(8)
C33 0.0354(11) 0.0217(12) 0.0209(10) 0.0019(9) -0.0003(9) -0.0028(9)
C34 0.0519(14) 0.0261(12) 0.0265(12) -0.0053(10) 0.0055(10) -0.0132(11)
C35 0.0389(12) 0.0447(14) 0.0189(11) -0.0077(10) 0.0019(9) -0.0144(10)
C36 0.0274(11) 0.0443(14) 0.0210(11) 0.0035(10) -0.0005(9) 0.0008(10)
C37 0.0281(10) 0.0229(11) 0.0222(10) -0.0014(9) 0.0013(9) -0.0011(9)
C38 0.0290(10) 0.0174(10) 0.0171(10) -0.0014(8) 0.0022(8) 0.0036(8)
C39 0.0346(11) 0.0261(11) 0.0219(11) -0.0017(9) -0.0004(9) 0.0045(9)
C40 0.0478(13) 0.0339(12) 0.0227(12) -0.0020(10) -0.0044(10) 0.0134(11)
C41 0.0604(14) 0.0311(13) 0.0222(11) 0.0077(10) 0.0117(11) 0.0149(11)
C42 0.0458(13) 0.0233(12) 0.0342(13) 0.0031(10) 0.0168(11) 0.0021(10)
C43 0.0351(11) 0.0221(11) 0.0216(10) -0.0016(9) 0.0046(9) 0.0006(9)
C44 0.0238(10) 0.0233(11) 0.0285(11) -0.0027(9) 0.0035(8) -0.0033(8)
C45 0.0367(12) 0.0409(13) 0.0329(12) -0.0046(10) 0.0090(10) 0.0035(10)
C46 0.0286(11) 0.0360(13) 0.0437(12) -0.0030(11) -0.0012(10) 0.0058(9)
O1 0.0305(8) 0.0374(9) 0.0418(9) 0.0115(7) -0.0022(7) 0.0110(6)
O2 0.0282(7) 0.0216(7) 0.0395(8) -0.0048(7) 0.0034(6) -0.0055(6)

loop_
_atom_type_symbol
_atom_type_description
_atom_type_scat_dispersion_real
_atom_type_scat_dispersion_imag
_atom_type_scat_source
C C 0.0033 0.0016 'International Tables Vol C Tables 4.2.6.8 and 6.1.1.4'
H H 0.0000 0.0000 'International Tables Vol C Tables 4.2.6.8 and 6.1.1.4'
O O 0.0106 0.0060 'International Tables Vol C Tables 4.2.6.8 and 6.1.1.4'

loop_
_geom_angle_atom_site_label_1
_geom_angle_atom_site_label_2
_geom_angle_atom_site_label_3
_geom_angle
O1 C1 C21 120.33(17)
O1 C1 C2 121.99(16)
C21 C1 C2 117.37(15)
C3 C2 C9 104.39(13)
C3 C2 C15 115.96(13)
C9 C2 C15 112.48(14)
C3 C2 C1 111.79(14)
C9 C2 C1 112.52(14)
C15 C2 C1 100.02(13)
C8 C3 C4 117.71(16)
C8 C3 C2 119.50(15)
C4 C3 C2 122.26(16)
C5 C4 C3 120.83(18)
C5 C4 H4 119.6
C3 C4 H4 119.6
C6 C5 C4 120.48(19)
C6 C5 H5 119.8
C4 C5 H5 119.8
C7 C6 C5 119.35(19)
C7 C6 H6 120.3
C5 C6 H6 120.3
C6 C7 C8 120.08(19)
C6 C7 H7 120.0
C8 C7 H7 120.0
C3 C8 C7 121.48(18)
C3 C8 H8 119.3
C7 C8 H8 119.3
C10 C9 C14 118.23(17)
C10 C9 C2 119.85(16)
C14 C9 C2 121.33(16)
C9 C10 C11 121.03(18)
C9 C10 H10 119.5
C11 C10 H10 119.5
C12 C11 C10 119.66(19)
C12 C11 H11 120.2
C10 C11 H11 120.2
C13 C12 C11 120.02(18)
C13 C12 H12 120.0
C11 C12 H12 120.0
C12 C13 C14 120.05(18)
C12 C13 H13 120.0
C14 C13 H13 120.0
C13 C14 C9 120.99(18)
C13 C14 H14 119.5
C9 C14 H14 119.5
C16 C15 C20 117.85(16)
C16 C15 C2 118.21(15)
C20 C15 C2 123.39(16)
C17 C16 C15 121.60(17)
C17 C16 H16 119.2
C15 C16 H16 119.2
C16 C17 C18 119.73(19)
C16 C17 H17 120.1
C18 C17 H17 120.1
C19 C18 C17 119.38(18)
C19 C18 H18 120.3
C17 C18 H18 120.3
C18 C19 C20 120.91(17)
C18 C19 H19 119.5
C20 C19 H19 119.5
C19 C20 C15 120.48(17)
C19 C20 H20 119.8
C15 C20 H20 119.8
C1 C21 C22 109.74(16)
C1 C21 C23 110.25(16)
C22 C21 C23 110.29(16)
C1 C21 H21 108.8
C22 C21 H21 108.8
C23 C21 H21 108.8
C21 C22 H22A 109.5
C21 C22 H22B 109.5
H22A C22 H22B 109.5
C21 C22 H22C 109.5
H22A C22 H22C 109.5
H22B C22 H22C 109.5
C21 C23 H23A 109.5
C21 C23 H23B 109.5
H23A C23 H23B 109.5
C21 C23 H23C 109.5
H23A C23 H23C 109.5
H23B C23 H23C 109.5
O2 C24 C44 119.19(15)
O2 C24 C25 121.23(14)
C44 C24 C25 119.28(15)
C32 C25 C26 105.45(13)
C32 C25 C38 113.62(13)
C26 C25 C38 112.88(13)
C32 C25 C24 112.64(13)
C26 C25 C24 111.73(13)
C38 C25 C24 100.75(13)
C27 C26 C31 117.39(16)
C27 C26 C25 121.92(16)
C31 C26 C25 120.44(15)
C28 C27 C26 120.80(18)
C28 C27 H27 119.6
C26 C27 H27 119.6
C29 C28 C27 120.85(19)
C29 C28 H28 119.6
C27 C28 H28 119.6
C28 C29 C30 119.31(18)
C28 C29 H29 120.3
C30 C29 H29 120.3
C29 C30 C31 119.88(19)
C29 C30 H30 120.1
C31 C30 H30 120.1
C30 C31 C26 121.69(17)
C30 C31 H31 119.2
C26 C31 H31 119.2
C37 C32 C33 118.09(16)
C37 C32 C25 121.29(16)
C33 C32 C25 120.33(15)
C34 C33 C32 120.76(18)
C34 C33 H33 119.6
C32 C33 H33 119.6
C35 C34 C33 120.13(19)
C35 C34 H34 119.9
C33 C34 H34 119.9
C36 C35 C34 119.89(18)
C36 C35 H35 120.1
C34 C35 H35 120.1
C35 C36 C37 120.08(18)
C35 C36 H36 120.0
C37 C36 H36 120.0
C32 C37 C36 120.99(18)
C32 C37 H37 119.5
C36 C37 H37 119.5
C43 C38 C39 117.95(16)
C43 C38 C25 122.42(15)
C39 C38 C25 119.13(15)
C40 C39 C38 121.21(17)
C40 C39 H39 119.4
C38 C39 H39 119.4
C39 C40 C41 120.28(18)
C39 C40 H40 119.9
C41 C40 H40 119.9
C42 C41 C40 118.99(18)
C42 C41 H41 120.5
C40 C41 H41 120.5
C41 C42 C43 121.01(18)
C41 C42 H42 119.5
C43 C42 H42 119.5
C42 C43 C38 120.54(18)
C42 C43 H43 119.7
C38 C43 H43 119.7
C46 C44 C24 110.35(14)
C46 C44 C45 109.59(15)
C24 C44 C45 107.57(14)
C46 C44 H44 109.8
C24 C44 H44 109.8
C45 C44 H44 109.8
C44 C45 H45A 109.5
C44 C45 H45B 109.5
H45A C45 H45B 109.5
C44 C45 H45C 109.5
H45A C45 H45C 109.5
H45B C45 H45C 109.5
C44 C46 H46A 109.5
C44 C46 H46B 109.5
H46A C46 H46B 109.5
C44 C46 H46C 109.5
H46A C46 H46C 109.5
H46B C46 H46C 109.5

loop_
_geom_bond_atom_site_label_1
_geom_bond_atom_site_label_2
_geom_bond_distance
C1 O1 1.2113(19)
C1 C21 1.523(2)
C1 C2 1.564(2)
C2 C3 1.535(2)
C2 C9 1.540(2)
C2 C15 1.543(2)
C3 C8 1.386(2)
C3 C4 1.393(2)
C4 C5 1.384(2)
C4 H4 0.9500
C5 C6 1.383(3)
C5 H5 0.9500
C6 C7 1.375(3)
C6 H6 0.9500
C7 C8 1.387(3)
C7 H7 0.9500
C8 H8 0.9500
C9 C10 1.387(2)
C9 C14 1.392(2)
C10 C11 1.391(2)
C10 H10 0.9500
C11 C12 1.384(2)
C11 H11 0.9500
C12 C13 1.377(3)
C12 H12 0.9500
C13 C14 1.385(2)
C13 H13 0.9500
C14 H14 0.9500
C15 C16 1.393(2)
C15 C20 1.395(2)
C16 C17 1.383(2)
C16 H16 0.9500
C17 C18 1.390(3)
C17 H17 0.9500
C18 C19 1.375(3)
C18 H18 0.9500
C19 C20 1.388(2)
C19 H19 0.9500
C20 H20 0.9500
C21 C22 1.533(3)
C21 C23 1.535(3)
C21 H21 1.0000
C22 H22A 0.9800
C22 H22B 0.9800
C22 H22C 0.9800
C23 H23A 0.9800
C23 H23B 0.9800
C23 H23C 0.9800
C24 O2 1.2120(18)
C24 C44 1.534(2)
C24 C25 1.566(2)
C25 C32 1.535(2)
C25 C26 1.542(2)
C25 C38 1.543(2)
C26 C27 1.391(2)
C26 C31 1.392(2)
C27 C28 1.388(2)
C27 H27 0.9500
C28 C29 1.373(3)
C28 H28 0.9500
C29 C30 1.381(3)
C29 H29 0.9500
C30 C31 1.385(2)
C30 H30 0.9500
C31 H31 0.9500
C32 C37 1.390(2)
C32 C33 1.397(2)
C33 C34 1.388(2)
C33 H33 0.9500
C34 C35 1.381(3)
C34 H34 0.9500
C35 C36 1.376(3)
C35 H35 0.9500
C36 C37 1.390(2)
C36 H36 0.9500
C37 H37 0.9500
C38 C43 1.393(2)
C38 C39 1.398(2)
C39 C40 1.383(2)
C39 H39 0.9500
C40 C41 1.389(3)
C40 H40 0.9500
C41 C42 1.379(3)
C41 H41 0.9500
C42 C43 1.390(2)
C42 H42 0.9500
C43 H43 0.9500
C44 C46 1.532(2)
C44 C45 1.539(2)
C44 H44 1.0000
C45 H45A 0.9800
C45 H45B 0.9800
C45 H45C 0.9800
C46 H46A 0.9800
C46 H46B 0.9800
C46 H46C 0.9800

loop_
_geom_torsion_atom_site_label_1
_geom_torsion_atom_site_label_2
_geom_torsion_atom_site_label_3
_geom_torsion_atom_site_label_4
_geom_torsion
O1 C1 C2 C3 -133.62(17)
C21 C1 C2 C3 52.73(19)
O1 C1 C2 C9 -16.5(2)
C21 C1 C2 C9 169.83(15)
O1 C1 C2 C15 103.06(18)
C21 C1 C2 C15 -70.59(18)
C9 C2 C3 C8 -85.31(18)
C15 C2 C3 C8 150.36(15)
C1 C2 C3 C8 36.6(2)
C9 C2 C3 C4 86.11(18)
C15 C2 C3 C4 -38.2(2)
C1 C2 C3 C4 -151.99(15)
C8 C3 C4 C5 -3.0(2)
C2 C3 C4 C5 -174.59(15)
C3 C4 C5 C6 2.0(3)
C4 C5 C6 C7 0.2(3)
C5 C6 C7 C8 -1.3(3)
C4 C3 C8 C7 2.0(2)
C2 C3 C8 C7 173.81(15)
C6 C7 C8 C3 0.1(3)
C3 C2 C9 C10 -89.41(18)
C15 C2 C9 C10 37.1(2)
C1 C2 C9 C10 149.17(15)
C3 C2 C9 C14 81.56(19)
C15 C2 C9 C14 -151.91(16)
C1 C2 C9 C14 -39.9(2)
C14 C9 C10 C11 1.1(3)
C2 C9 C10 C11 172.33(16)
C9 C10 C11 C12 0.1(3)
C10 C11 C12 C13 -0.7(3)
C11 C12 C13 C14 0.0(3)
C12 C13 C14 C9 1.3(3)
C10 C9 C14 C13 -1.8(3)
C2 C9 C14 C13 -172.90(17)
C3 C2 C15 C16 166.07(15)
C9 C2 C15 C16 46.0(2)
C1 C2 C15 C16 -73.58(18)
C3 C2 C15 C20 -22.6(2)
C9 C2 C15 C20 -142.65(16)
C1 C2 C15 C20 97.73(18)
C20 C15 C16 C17 1.0(3)
C2 C15 C16 C17 172.75(16)
C15 C16 C17 C18 1.2(3)
C16 C17 C18 C19 -1.9(3)
C17 C18 C19 C20 0.4(3)
C18 C19 C20 C15 1.8(3)
C16 C15 C20 C19 -2.5(2)
C2 C15 C20 C19 -173.80(15)
O1 C1 C21 C22 -66.8(2)
C2 C1 C21 C22 106.94(17)
O1 C1 C21 C23 54.9(2)
C2 C1 C21 C23 -131.38(17)
O2 C24 C25 C32 127.92(16)
C44 C24 C25 C32 -58.40(19)
O2 C24 C25 C26 9.4(2)
C44 C24 C25 C26 -176.89(14)
O2 C24 C25 C38 -110.68(18)
C44 C24 C25 C38 63.00(17)
C32 C25 C26 C27 95.80(18)
C38 C25 C26 C27 -28.8(2)
C24 C25 C26 C27 -141.51(16)
C32 C25 C26 C31 -78.23(19)
C38 C25 C26 C31 157.17(15)
C24 C25 C26 C31 44.5(2)
C31 C26 C27 C28 -3.0(3)
C25 C26 C27 C28 -177.26(16)
C26 C27 C28 C29 0.9(3)
C27 C28 C29 C30 1.0(3)
C28 C29 C30 C31 -0.7(3)
C29 C30 C31 C26 -1.6(3)
C27 C26 C31 C30 3.5(3)
C25 C26 C31 C30 177.75(16)
C26 C25 C32 C37 96.85(17)
C38 C25 C32 C37 -139.02(15)
C24 C25 C32 C37 -25.3(2)
C26 C25 C32 C33 -76.87(18)
C38 C25 C32 C33 47.3(2)
C24 C25 C32 C33 161.03(15)
C37 C32 C33 C34 2.5(3)
C25 C32 C33 C34 176.41(16)
C32 C33 C34 C35 -0.9(3)
C33 C34 C35 C36 -0.8(3)
C34 C35 C36 C37 0.9(3)
C33 C32 C37 C36 -2.5(2)
C25 C32 C37 C36 -176.31(15)
C35 C36 C37 C32 0.8(3)
C32 C25 C38 C43 23.3(2)
C26 C25 C38 C43 143.29(16)
C24 C25 C38 C43 -97.43(17)
C32 C25 C38 C39 -164.96(15)
C26 C25 C38 C39 -45.0(2)
C24 C25 C38 C39 74.33(17)
C43 C38 C39 C40 -0.8(2)
C25 C38 C39 C40 -172.91(16)
C38 C39 C40 C41 0.2(3)
C39 C40 C41 C42 0.3(3)
C40 C41 C42 C43 -0.1(3)
C41 C42 C43 C38 -0.5(3)
C39 C38 C43 C42 1.0(2)
C25 C38 C43 C42 172.81(16)
O2 C24 C44 C46 -52.0(2)
C25 C24 C44 C46 134.23(16)
O2 C24 C44 C45 67.5(2)
C25 C24 C44 C45 -106.26(17)
